data_7132657
loop_
_publ_author_name
'De Tovar, Jonathan'
'Philouze, Christian'
'Thibon-Pourret, Aurore'
'Belle, Catherine'

_publ_section_title
;
 Insights into non-covalent interactions in dicopper(II,II) complexes
 bearing a naphthyridine scaffold: anion-dictated electrochemistry.
;
_journal_issue 16
_journal_name_full 'Chemical communications (Cambridge, England)'
_journal_page_first 2228
_journal_page_last 2231
_journal_paper_doi 10.1039/d3cc06264c
_journal_volume 60
_journal_year 2024
_chemical_formula_moiety 'C12 H20 Cu F6 N4 O8 S2'
_chemical_formula_sum 'C12 H20 Cu F6 N4 O8 S2'
_chemical_formula_weight 589.98
_space_group_crystal_system monoclinic
_space_group_IT_number 14
_space_group_name_Hall '-P 2ybc'
_space_group_name_H-M_alt 'P 1 21/c 1'
_atom_sites_solution_hydrogens mixed
_atom_sites_solution_primary direct
_audit_creation_date 2023-12-04
_audit_creation_method
;
Olex2 1.5
(compiled 2023.08.24 svn.re1ec141 for OlexSys, GUI svn.r6817)
;
_audit_update_record
;
2023-12-05 deposited with the CCDC.	2024-01-29 downloaded from the CCDC.
;
_cell_angle_alpha 90
_cell_angle_beta 110.87(3)
_cell_angle_gamma 90
_cell_formula_units_Z 2
_cell_length_a 10.686(2)
_cell_length_b 14.011(3)
_cell_length_c 8.0619(16)
_cell_measurement_reflns_used 16643
_cell_measurement_temperature 200
_cell_measurement_theta_max 27.500
_cell_measurement_theta_min 2.908
_cell_volume 1127.8(5)
_computing_cell_refinement EvalCCD
_computing_data_collection Collect
_computing_data_reduction EvalCCD
_computing_molecular_graphics 'Olex2 1.5 (Dolomanov et al., 2009)'
_computing_publication_material 'Olex2 1.5 (Dolomanov et al., 2009)'
_computing_structure_refinement 'SHELXL 2019/3 (Sheldrick, 2015)'
_computing_structure_solution 'ShelXT-2016 (Sheldrick, 2008)'
_diffrn_ambient_temperature 200
_diffrn_detector 'CCD area detector'
_diffrn_detector_type 'APEX II'
_diffrn_measured_fraction_theta_full 0.997
_diffrn_measured_fraction_theta_max 0.996
_diffrn_measurement_device '\k-geometry 4 circles diffractometer'
_diffrn_measurement_device_type 'Bruker-AXS-enraf-nonius KappaAPEXII'
_diffrn_measurement_method '\f and \w scans'
_diffrn_radiation_collimation 'Montel optic'
_diffrn_radiation_detector CCD
_diffrn_radiation_monochromator 'Multilayer mirrors'
_diffrn_radiation_probe x-ray
_diffrn_radiation_type MoK\a
_diffrn_radiation_wavelength 0.71073
_diffrn_reflns_av_R_equivalents 0.0359
_diffrn_reflns_av_unetI/netI 0.0196
_diffrn_reflns_Laue_measured_fraction_full 0.997
_diffrn_reflns_Laue_measured_fraction_max 0.996
_diffrn_reflns_limit_h_max 13
_diffrn_reflns_limit_h_min -13
_diffrn_reflns_limit_k_max 18
_diffrn_reflns_limit_k_min -18
_diffrn_reflns_limit_l_max 10
_diffrn_reflns_limit_l_min -10
_diffrn_reflns_number 16643
_diffrn_reflns_point_group_measured_fraction_full 0.997
_diffrn_reflns_point_group_measured_fraction_max 0.996
_diffrn_reflns_theta_full 25.242
_diffrn_reflns_theta_max 27.499
_diffrn_reflns_theta_min 2.908
_diffrn_source 'Incoatec ISG250'
_diffrn_source_target Mo
_diffrn_source_type 'Microfocus sealed tube'
_exptl_absorpt_coefficient_mu 1.249
_exptl_absorpt_correction_T_max 1
_exptl_absorpt_correction_T_min 0.728060
_exptl_absorpt_correction_type multi-scan
_exptl_absorpt_process_details
;
SADABS-2004/1 (Bruker,2004) was used for absorption correction.
R(int) was 0.1738 before and 0.0401 after correction.
The Ratio of minimum to maximum transmission is 0.7281.
The \l/2 correction factor is 0.0015.
;
_exptl_crystal_colour green
_exptl_crystal_colour_primary green
_exptl_crystal_density_diffrn 1.737
_exptl_crystal_description plate
_exptl_crystal_F_000 598
_exptl_crystal_size_max 0.3
_exptl_crystal_size_mid 0.26
_exptl_crystal_size_min 0.25
_refine_diff_density_max 0.407
_refine_diff_density_min -0.301
_refine_diff_density_rms 0.061
_refine_ls_extinction_method none
_refine_ls_goodness_of_fit_ref 1.120
_refine_ls_hydrogen_treatment constr
_refine_ls_matrix_type full
_refine_ls_number_parameters 211
_refine_ls_number_reflns 2574
_refine_ls_number_restraints 165
_refine_ls_restrained_S_all 1.107
_refine_ls_R_factor_all 0.0325
_refine_ls_R_factor_gt 0.0279
_refine_ls_shift/su_max 0.001
_refine_ls_shift/su_mean 0.000
_refine_ls_structure_factor_coef Fsqd
_refine_ls_weighting_details 'w=1/[\s^2^(Fo^2^)+(0.0457P)^2^+0.5346P] where P=(Fo^2^+2Fc^2^)/3'
_refine_ls_weighting_scheme calc
_refine_ls_wR_factor_gt 0.0782
_refine_ls_wR_factor_ref 0.0841
_reflns_Friedel_coverage 0.000
_reflns_number_gt 2347
_reflns_number_total 2574
_reflns_threshold_expression 'I > 2\s(I)'
_cod_data_source_file d3cc06264c2.cif
_cod_data_source_block sad2
_cod_depositor_comments 'Adding full bibliography for 7132656--7132660.cif.'
_cod_original_cell_volume 1127.8(4)
_cod_database_code 7132657
_shelx_shelxl_version_number 2019/3
_shelx_space_group_comment
;
The symmetry employed for this shelxl refinement is uniquely defined
by the following loop, which should always be used as a source of
symmetry information in preference to the above space-group names.
They are only intended as comments.
;
_olex2_refinement_description
;
1. Fixed Uiso
 At 1.2 times of:
  All C(H) groups, All N(H) groups
 At 1.5 times of:
  All C(H,H,H) groups, All C(H,H,H,H,H,H) groups, All O(H,H) groups
2. Restrained distances
 F3B-C6
 1.32 with sigma of 0.02
 C6-F1B
 1.32 with sigma of 0.02
 C6-F2B
 1.32 with sigma of 0.02
 F3B-F1B
 2.1 with sigma of 0.02
 F3B-F2B
 2.1 with sigma of 0.02
 F1B-F2B
 2.1 with sigma of 0.02
 F2B-F2A
 0.9 with sigma of 0.02
 O2B-S1
 1.4 with sigma of 0.02
 S1-O3B
 1.4 with sigma of 0.02
 S1-O4B
 1.4 with sigma of 0.02
3. Rigid bond restraints
 F2A, F1A, F3A, C6, F3B, F1B, F2B
 with sigma for 1-2 distances of 0.01 and sigma for 1-3 distances of 0.01
 S1, O2A, O4A, O3A
 with sigma for 1-2 distances of 0.01 and sigma for 1-3 distances of 0.01
 S1, O2A, O4A, O3A, O2B, O4B, O3B
 with sigma for 1-2 distances of 0.01 and sigma for 1-3 distances of 0.01
4. Uiso/Uaniso restraints and constraints
F2A \\sim F1A \\sim F3A \\sim C6 \\sim F3B \\sim F1B \\sim F2B: within 1.7A
with sigma of 0.04 and sigma for terminal atoms of 0.08 within 1.7A
S1 \\sim O2A \\sim O4A \\sim O3A: within 1.7A with sigma of 0.04 and sigma for
terminal atoms of 0.08 within 1.7A
S1 \\sim O2A \\sim O4A \\sim O3A \\sim O2B \\sim O4B \\sim O3B: within 1.7A
with sigma of 0.04 and sigma for terminal atoms of 0.08 within 1.7A
Uanis(F1B) \\sim Ueq: with sigma of 0.01 and sigma for terminal atoms of 0.02
Uanis(F3B) \\sim Ueq: with sigma of 0.01 and sigma for terminal atoms of 0.02
Uanis(O4B) \\sim Ueq: with sigma of 0.01 and sigma for terminal atoms of 0.02
Uanis(F2B) \\sim Ueq: with sigma of 0.01 and sigma for terminal atoms of 0.02
5. Others
 Sof(F3B)=Sof(F1B)=Sof(F2B)=1-FVAR(1)
 Sof(F2A)=Sof(F1A)=Sof(F3A)=FVAR(1)
 Sof(H1BD)=Sof(H1BE)=Sof(H1BF)=1-FVAR(2)
 Sof(H1AA)=Sof(H1AB)=Sof(H1AC)=FVAR(2)
 Sof(O2B)=Sof(O4B)=Sof(O3B)=1-FVAR(3)
 Sof(O2A)=Sof(O4A)=Sof(O3A)=FVAR(3)
6.a Rotating group:
 O1(H1A,H1B)
6.b Aromatic/amide H refined with riding coordinates:
 N2(H2), C3(H3)
6.c Idealised Me refined as rotating group:
 C1(H1AA,H1AB,H1AC), C1(H1BD,H1BE,H1BF), C5(H5A,H5B,H5C)
;
_olex2_submission_special_instructions 'No special instructions were received'

loop_
_space_group_symop_operation_xyz
'x, y, z'
'-x, y+1/2, -z+1/2'
'-x, -y, -z'
'x, -y-1/2, z-1/2'

loop_
_atom_site_label
_atom_site_type_symbol
_atom_site_fract_x
_atom_site_fract_y
_atom_site_fract_z
_atom_site_U_iso_or_equiv
_atom_site_adp_type
_atom_site_occupancy
_atom_site_site_symmetry_order
_atom_site_calc_flag
_atom_site_refinement_flags_posn
_atom_site_refinement_flags_adp
_atom_site_refinement_flags_occupancy
_atom_site_disorder_assembly
_atom_site_disorder_group
Cu1 Cu 0.500000 0.500000 0.000000 0.02263(11) Uani 1 2 d S . P . .
S1 S 0.62754(5) 0.35316(3) 0.37510(6) 0.02759(12) Uani 1 1 d D U . . .
O1 O 0.45717(16) 0.56690(10) 0.19268(18) 0.0388(3) Uani 1 1 d . . . . .
H1A H 0.449043 0.624179 0.202698 0.058 Uiso 1 1 d R U . . .
H1B H 0.481905 0.552372 0.302785 0.058 Uiso 1 1 d R U . . .
O2A O 0.6296(3) 0.38385(19) 0.2055(3) 0.0295(5) Uani 0.927(8) 1 d . U P A 1
O4A O 0.5893(3) 0.25551(14) 0.3808(4) 0.0486(6) Uani 0.927(8) 1 d . U P A 1
N2 N 0.64120(16) 0.68259(11) 0.0384(2) 0.0312(3) Uani 1 1 d . . . . .
H2 H 0.565550 0.711099 0.028740 0.037 Uiso 1 1 calc R U . . .
N1 N 0.65663(15) 0.58627(10) 0.0374(2) 0.0285(3) Uani 1 1 d . . . . .
O3A O 0.5631(3) 0.41997(18) 0.4553(3) 0.0485(6) Uani 0.927(8) 1 d . U P A 1
F2A F 0.8782(15) 0.2936(10) 0.4790(16) 0.073(2) Uani 0.60(3) 1 d . U P B 1
F1A F 0.8571(14) 0.4399(7) 0.512(2) 0.088(3) Uani 0.60(3) 1 d . U P B 1
F3A F 0.8116(9) 0.3412(8) 0.6856(8) 0.090(2) Uani 0.60(3) 1 d . U P B 1
C2 C 0.7551(2) 0.72905(14) 0.0558(3) 0.0364(4) Uani 1 1 d . . . . .
C4 C 0.78550(19) 0.57188(14) 0.0565(3) 0.0344(4) Uani 1 1 d . . . . .
C3 C 0.8493(2) 0.66034(16) 0.0681(3) 0.0415(5) Uani 1 1 d . . . . .
H3 H 0.940376 0.670680 0.081936 0.050 Uiso 1 1 calc R U . . .
C1 C 0.7631(3) 0.83557(16) 0.0577(4) 0.0522(6) Uani 1 1 d . . . . .
H1AA H 0.773133 0.857881 -0.052132 0.078 Uiso 0.54(4) 1 calc R U P C 1
H1AB H 0.840473 0.856349 0.159789 0.078 Uiso 0.54(4) 1 calc R U P C 1
H1AC H 0.681058 0.862333 0.066683 0.078 Uiso 0.54(4) 1 calc R U P C 1
H1BD H 0.853176 0.855288 0.066034 0.078 Uiso 0.46(4) 1 calc R U P C 2
H1BE H 0.744371 0.860283 0.160151 0.078 Uiso 0.46(4) 1 calc R U P C 2
H1BF H 0.697118 0.860992 -0.051845 0.078 Uiso 0.46(4) 1 calc R U P C 2
C5 C 0.8447(2) 0.47509(18) 0.0620(4) 0.0485(6) Uani 1 1 d . . . . .
H5A H 0.792852 0.428422 0.101267 0.073 Uiso 1 1 calc R U . . .
H5B H 0.937646 0.475319 0.145049 0.073 Uiso 1 1 calc R U . . .
H5C H 0.842654 0.457895 -0.056808 0.073 Uiso 1 1 calc R U . . .
C6 C 0.8020(2) 0.35630(17) 0.5203(3) 0.0454(5) Uani 1 1 d D U . . .
F3B F 0.8191(15) 0.3143(16) 0.6735(17) 0.102(4) Uani 0.40(3) 1 d D U P B 2
F1B F 0.846(2) 0.4441(7) 0.547(3) 0.075(4) Uani 0.40(3) 1 d D U P B 2
F2B F 0.873(2) 0.3089(17) 0.445(3) 0.080(4) Uani 0.40(3) 1 d D U P B 2
O2B O 0.627(3) 0.415(2) 0.245(4) 0.033(6) Uani 0.073(8) 1 d D U P A 2
O4B O 0.617(3) 0.2537(13) 0.319(5) 0.050(7) Uani 0.073(8) 1 d D U P A 2
O3B O 0.554(3) 0.362(5) 0.486(4) 0.078(12) Uani 0.073(8) 1 d D U P A 2

loop_
_atom_site_aniso_label
_atom_site_aniso_U_11
_atom_site_aniso_U_22
_atom_site_aniso_U_33
_atom_site_aniso_U_23
_atom_site_aniso_U_13
_atom_site_aniso_U_12
Cu1 0.02413(17) 0.02156(16) 0.02454(16) -0.00007(10) 0.01153(12) -0.00068(10)
S1 0.0317(2) 0.0274(2) 0.0255(2) 0.00427(15) 0.01245(17) 0.00267(16)
O1 0.0609(9) 0.0316(7) 0.0313(7) 0.0007(5) 0.0256(7) 0.0071(6)
O2A 0.0322(8) 0.0324(11) 0.0247(8) 0.0041(8) 0.0110(7) 0.0034(10)
O4A 0.0554(13) 0.0328(9) 0.0626(14) 0.0115(8) 0.0273(11) -0.0072(8)
N2 0.0259(7) 0.0267(7) 0.0396(8) -0.0006(6) 0.0098(6) -0.0021(6)
N1 0.0265(7) 0.0249(7) 0.0354(8) 0.0007(6) 0.0126(6) -0.0006(6)
O3A 0.0667(13) 0.0492(12) 0.0416(9) 0.0099(8) 0.0339(9) 0.0233(10)
F2A 0.047(3) 0.091(4) 0.065(3) -0.015(3) 0.000(2) 0.037(3)
F1A 0.058(3) 0.091(4) 0.099(6) -0.027(3) 0.009(3) -0.032(3)
F3A 0.087(4) 0.145(5) 0.0227(19) 0.000(3) -0.0018(18) 0.044(4)
C2 0.0310(10) 0.0352(10) 0.0387(10) 0.0015(8) 0.0073(8) -0.0095(8)
C4 0.0268(9) 0.0389(10) 0.0390(10) 0.0055(8) 0.0136(8) 0.0006(7)
C3 0.0260(9) 0.0454(11) 0.0528(12) 0.0061(9) 0.0138(9) -0.0066(8)
C1 0.0462(13) 0.0345(11) 0.0699(16) 0.0008(11) 0.0132(12) -0.0133(10)
C5 0.0347(11) 0.0450(12) 0.0741(16) 0.0089(12) 0.0295(11) 0.0079(9)
C6 0.0416(12) 0.0494(12) 0.0347(10) -0.0028(9) 0.0007(9) 0.0020(10)
F3B 0.079(6) 0.136(8) 0.056(5) 0.058(5) -0.018(3) -0.032(5)
F1B 0.075(7) 0.040(3) 0.078(6) -0.019(3) -0.010(4) -0.015(3)
F2B 0.036(4) 0.091(7) 0.092(8) -0.008(6) -0.002(5) 0.025(4)
O2B 0.033(11) 0.014(9) 0.038(12) 0.012(9) -0.006(10) -0.005(10)
O4B 0.049(13) 0.027(7) 0.064(15) 0.008(8) 0.007(10) -0.027(8)
O3B 0.033(13) 0.16(3) 0.056(15) -0.019(17) 0.028(11) -0.017(18)

loop_
_atom_type_symbol
_atom_type_description
_atom_type_scat_dispersion_real
_atom_type_scat_dispersion_imag
_atom_type_scat_source
C C 0.0033 0.0016 'International Tables Vol C Tables 4.2.6.8 and 6.1.1.4'
H H 0.0000 0.0000 'International Tables Vol C Tables 4.2.6.8 and 6.1.1.4'
Cu Cu 0.3201 1.2651 'International Tables Vol C Tables 4.2.6.8 and 6.1.1.4'
F F 0.0171 0.0103 'International Tables Vol C Tables 4.2.6.8 and 6.1.1.4'
N N 0.0061 0.0033 'International Tables Vol C Tables 4.2.6.8 and 6.1.1.4'
O O 0.0106 0.0060 'International Tables Vol C Tables 4.2.6.8 and 6.1.1.4'
S S 0.1246 0.1234 'International Tables Vol C Tables 4.2.6.8 and 6.1.1.4'

loop_
_geom_angle_atom_site_label_1
_geom_angle_atom_site_label_2
_geom_angle_atom_site_label_3
_geom_angle
_geom_angle_site_symmetry_1
_geom_angle_site_symmetry_3
_geom_angle_publ_flag
O1 Cu1 O1 180.0 . 3_665 ?
O1 Cu1 O2A 90.98(7) 3_665 3_665 ?
O1 Cu1 O2A 89.02(7) 3_665 . ?
O1 Cu1 O2A 89.02(7) . 3_665 ?
O1 Cu1 O2A 90.98(7) . . ?
O1 Cu1 O2B 78.6(10) . . ?
O1 Cu1 O2B 78.6(10) 3_665 3_665 ?
O1 Cu1 O2B 101.4(10) . 3_665 ?
O1 Cu1 O2B 101.4(10) 3_665 . ?
O2A Cu1 O2A 180.0 3_665 . ?
N1 Cu1 O1 89.40(7) . 3_665 ?
N1 Cu1 O1 89.40(7) 3_665 . ?
N1 Cu1 O1 90.60(7) . . ?
N1 Cu1 O1 90.60(7) 3_665 3_665 ?
N1 Cu1 O2A 86.55(8) . 3_665 ?
N1 Cu1 O2A 93.45(8) 3_665 3_665 ?
N1 Cu1 O2A 86.55(8) 3_665 . ?
N1 Cu1 O2A 93.45(8) . . ?
N1 Cu1 N1 180.0 . 3_665 ?
N1 Cu1 O2B 88.6(7) . . ?
N1 Cu1 O2B 91.4(7) . 3_665 ?
N1 Cu1 O2B 88.6(7) 3_665 3_665 ?
N1 Cu1 O2B 91.4(7) 3_665 . ?
O2B Cu1 O2B 180.0 . 3_665 ?
O2A S1 O3A 113.73(11) . . ?
O2A S1 C6 104.21(14) . . ?
O4A S1 O2A 114.59(12) . . ?
O4A S1 O3A 114.67(13) . . ?
O4A S1 C6 103.98(13) . . ?
O3A S1 C6 103.86(13) . . ?
O2B S1 C6 101.6(13) . . ?
O2B S1 O4B 113.3(16) . . ?
O2B S1 O3B 126(2) . . ?
O4B S1 C6 99.7(12) . . ?
O3B S1 C6 105.6(13) . . ?
O3B S1 O4B 106(2) . . ?
Cu1 O1 H1A 126.9 . . ?
Cu1 O1 H1B 128.5 . . ?
H1A O1 H1B 97.8 . . ?
S1 O2A Cu1 131.46(14) . . ?
N1 N2 H2 124.0 . . ?
C2 N2 H2 124.0 . . ?
C2 N2 N1 111.98(16) . . ?
N2 N1 Cu1 120.29(12) . . ?
C4 N1 Cu1 134.01(13) . . ?
C4 N1 N2 105.62(15) . . ?
N2 C2 C3 106.39(17) . . ?
N2 C2 C1 122.1(2) . . ?
C3 C2 C1 131.5(2) . . ?
N1 C4 C3 109.22(17) . . ?
N1 C4 C5 123.12(18) . . ?
C3 C4 C5 127.66(18) . . ?
C2 C3 C4 106.78(17) . . ?
C2 C3 H3 126.6 . . ?
C4 C3 H3 126.6 . . ?
C2 C1 H1AA 109.5 . . ?
C2 C1 H1AB 109.5 . . ?
C2 C1 H1AC 109.5 . . ?
C2 C1 H1BD 109.5 . . ?
C2 C1 H1BE 109.5 . . ?
C2 C1 H1BF 109.5 . . ?
H1AA C1 H1AB 109.5 . . ?
H1AA C1 H1AC 109.5 . . ?
H1AB C1 H1AC 109.5 . . ?
H1BD C1 H1BE 109.5 . . ?
H1BD C1 H1BF 109.5 . . ?
H1BE C1 H1BF 109.5 . . ?
C4 C5 H5A 109.5 . . ?
C4 C5 H5B 109.5 . . ?
C4 C5 H5C 109.5 . . ?
H5A C5 H5B 109.5 . . ?
H5A C5 H5C 109.5 . . ?
H5B C5 H5C 109.5 . . ?
F2A C6 S1 113.9(7) . . ?
F2A C6 F1A 104.6(9) . . ?
F1A C6 S1 111.3(6) . . ?
F3A C6 S1 110.0(4) . . ?
F3A C6 F2A 108.4(6) . . ?
F3A C6 F1A 108.4(7) . . ?
F3B C6 S1 111.2(6) . . ?
F1B C6 S1 110.8(8) . . ?
F1B C6 F3B 110.0(9) . . ?
F1B C6 F2B 108.9(12) . . ?
F2B C6 S1 108.7(10) . . ?
F2B C6 F3B 107.2(10) . . ?
S1 O2B Cu1 146(2) . . ?

loop_
_geom_bond_atom_site_label_1
_geom_bond_atom_site_label_2
_geom_bond_distance
_geom_bond_site_symmetry_2
_geom_bond_publ_flag
Cu1 O1 2.0019(13) . ?
Cu1 O1 2.0020(13) 3_665 ?
Cu1 O2A 2.383(2) 3_665 ?
Cu1 O2A 2.383(2) . ?
Cu1 N1 1.9984(15) . ?
Cu1 N1 1.9984(15) 3_665 ?
Cu1 O2B 2.29(2) 3_665 ?
Cu1 O2B 2.29(2) . ?
S1 O2A 1.4408(17) . ?
S1 O4A 1.433(2) . ?
S1 O3A 1.4445(17) . ?
S1 C6 1.814(2) . ?
S1 O2B 1.361(17) . ?
S1 O4B 1.456(17) . ?
S1 O3B 1.388(16) . ?
O1 H1A 0.8143 . ?
O1 H1B 0.8556 . ?
N2 H2 0.8800 . ?
N2 N1 1.360(2) . ?
N2 C2 1.343(2) . ?
N1 C4 1.345(2) . ?
F2A C6 1.319(9) . ?
F1A C6 1.323(10) . ?
F3A C6 1.316(7) . ?
C2 C3 1.371(3) . ?
C2 C1 1.495(3) . ?
C4 C3 1.402(3) . ?
C4 C5 1.491(3) . ?
C3 H3 0.9500 . ?
C1 H1AA 0.9800 . ?
C1 H1AB 0.9800 . ?
C1 H1AC 0.9800 . ?
C1 H1BD 0.9800 . ?
C1 H1BE 0.9800 . ?
C1 H1BF 0.9800 . ?
C5 H5A 0.9800 . ?
C5 H5B 0.9800 . ?
C5 H5C 0.9800 . ?
C6 F3B 1.320(9) . ?
C6 F1B 1.307(11) . ?
C6 F2B 1.308(13) . ?

loop_
_geom_hbond_atom_site_label_D
_geom_hbond_atom_site_label_H
_geom_hbond_atom_site_label_A
_geom_hbond_distance_DH
_geom_hbond_distance_HA
_geom_hbond_distance_DA
_geom_hbond_angle_DHA
_geom_hbond_site_symmetry_A
_geom_hbond_publ_flag
O1 H1A O4A 0.81 1.95 2.715(2) 155.7 2_655 yes
O1 H1A O4B 0.81 1.93 2.727(19) 164.7 2_655 yes
O1 H1B O3A 0.86 2.22 2.880(3) 133.4 . yes
N2 H2 O4A 0.88 2.13 2.946(3) 154.9 2_655 yes

loop_
_geom_torsion_atom_site_label_1
_geom_torsion_atom_site_label_2
_geom_torsion_atom_site_label_3
_geom_torsion_atom_site_label_4
_geom_torsion
_geom_torsion_site_symmetry_1
_geom_torsion_site_symmetry_2
_geom_torsion_site_symmetry_3
_geom_torsion_site_symmetry_4
_geom_torsion_publ_flag
Cu1 N1 C4 C3 176.33(15) . . . . ?
Cu1 N1 C4 C5 -3.2(3) . . . . ?
O2A S1 C6 F2A -66.0(7) . . . . ?
O2A S1 C6 F1A 52.0(8) . . . . ?
O2A S1 C6 F3A 172.1(5) . . . . ?
O4A S1 O2A Cu1 115.83(19) . . . . ?
O4A S1 C6 F2A 54.3(8) . . . . ?
O4A S1 C6 F1A 172.3(8) . . . . ?
O4A S1 C6 F3A -67.6(5) . . . . ?
N2 N1 C4 C3 -0.4(2) . . . . ?
N2 N1 C4 C5 -179.9(2) . . . . ?
N2 C2 C3 C4 0.2(2) . . . . ?
N1 N2 C2 C3 -0.5(2) . . . . ?
N1 N2 C2 C1 179.1(2) . . . . ?
N1 C4 C3 C2 0.1(2) . . . . ?
O3A S1 O2A Cu1 -18.8(2) . . . . ?
O3A S1 C6 F2A 174.6(7) . . . . ?
O3A S1 C6 F1A -67.4(8) . . . . ?
O3A S1 C6 F3A 52.7(5) . . . . ?
C2 N2 N1 Cu1 -176.71(13) . . . . ?
C2 N2 N1 C4 0.6(2) . . . . ?
C1 C2 C3 C4 -179.3(2) . . . . ?
C5 C4 C3 C2 179.6(2) . . . . ?
C6 S1 O2A Cu1 -131.21(19) . . . . ?
C6 S1 O2B Cu1 -170(4) . . . . ?
O2B S1 C6 F3B 168(2) . . . . ?
O2B S1 C6 F1B 45(2) . . . . ?
O2B S1 C6 F2B -74(2) . . . . ?
O4B S1 C6 F3B -76(2) . . . . ?
O4B S1 C6 F1B 162(2) . . . . ?
O4B S1 C6 F2B 42(2) . . . . ?
O4B S1 O2B Cu1 84(4) . . . . ?
O3B S1 C6 F3B 35(3) . . . . ?
O3B S1 C6 F1B -88(3) . . . . ?
O3B S1 C6 F2B 152(3) . . . . ?
O3B S1 O2B Cu1 -51(5) . . . . ?
